data_4313999
loop_
_publ_author_name
'Srijit Das'
'Chen-Hsiung Hung'
'Sreebrata Goswami'

_publ_section_title
;
 Syntheses and Structures of Zwitterionic Indium(III) and Di-zinc
 Compounds of an Extended Nitrogenous Ligand. Examples of Unusually Long
 Wavelength Transitions in d10-Metal Complexes
;
_journal_name_full 'Inorganic Chemistry'
_journal_page_first 5153
_journal_page_last 5157
_journal_paper_doi 10.1021/ic030009c
_journal_volume 42
_journal_year 2003
_chemical_formula_sum 'C16 H13 Cl3 In N5'
_chemical_formula_weight 496.48
_chemical_name_systematic
;
  ?
;
_space_group_IT_number 14
_symmetry_cell_setting monoclinic
_symmetry_space_group_name_Hall '-P 2ybc'
_symmetry_space_group_name_H-M 'P 1 21/c 1'
_atom_sites_solution_hydrogens geom
_atom_sites_solution_primary direct
_atom_sites_solution_secondary difmap
_audit_creation_method SHELXL-97
_cell_angle_alpha 90.00
_cell_angle_beta 106.3900(10)
_cell_angle_gamma 90.00
_cell_formula_units_Z 4
_cell_length_a 10.1082(5)
_cell_length_b 13.7005(7)
_cell_length_c 13.2881(7)
_cell_measurement_temperature 150(2)
_cell_volume 1765.45(16)
_computing_cell_refinement 'Bruker SMART'
_computing_data_collection 'Bruker SMART'
_computing_data_reduction 'Bruker SHELXTL'
_computing_molecular_graphics 'Bruker SHELXTL'
_computing_publication_material 'Bruker SHELXTL'
_computing_structure_refinement 'SHELXL-97 (Sheldrick, 1997)'
_computing_structure_solution 'SHELXS-97 (Sheldrick, 1990)'
_diffrn_ambient_temperature 150(2)
_diffrn_measured_fraction_theta_full 0.998
_diffrn_measured_fraction_theta_max 0.998
_diffrn_measurement_device_type 'CCD area detector'
_diffrn_measurement_method 'phi and omega scans'
_diffrn_radiation_monochromator graphite
_diffrn_radiation_source 'fine-focus sealed tube'
_diffrn_radiation_type MoK\a
_diffrn_radiation_wavelength 0.71073
_diffrn_reflns_av_R_equivalents 0.0330
_diffrn_reflns_av_sigmaI/netI 0.0521
_diffrn_reflns_limit_h_max 8
_diffrn_reflns_limit_h_min -13
_diffrn_reflns_limit_k_max 16
_diffrn_reflns_limit_k_min -17
_diffrn_reflns_limit_l_max 17
_diffrn_reflns_limit_l_min -17
_diffrn_reflns_number 11100
_diffrn_reflns_theta_full 27.49
_diffrn_reflns_theta_max 27.49
_diffrn_reflns_theta_min 2.10
_exptl_absorpt_coefficient_mu 1.802
_exptl_absorpt_correction_T_max 0.9486
_exptl_absorpt_correction_T_min 0.7124
_exptl_absorpt_correction_type 'Empirical Used SADABS'
_exptl_crystal_colour Black
_exptl_crystal_density_diffrn 1.868
_exptl_crystal_density_method 'not measured'
_exptl_crystal_description Plate
_exptl_crystal_F_000 976
_exptl_crystal_size_max 0.26
_exptl_crystal_size_mid 0.20
_exptl_crystal_size_min 0.12
_refine_diff_density_max 1.409
_refine_diff_density_min -0.888
_refine_diff_density_rms 0.112
_refine_ls_extinction_method none
_refine_ls_goodness_of_fit_ref 0.989
_refine_ls_hydrogen_treatment mixed
_refine_ls_matrix_type full
_refine_ls_number_parameters 230
_refine_ls_number_reflns 4046
_refine_ls_number_restraints 0
_refine_ls_restrained_S_all 0.989
_refine_ls_R_factor_all 0.0391
_refine_ls_R_factor_gt 0.0273
_refine_ls_shift/su_max 0.001
_refine_ls_shift/su_mean 0.000
_refine_ls_structure_factor_coef Fsqd
_refine_ls_weighting_details 'calc w=1/[\s^2^(Fo^2^)+(0.0085P)^2^+0.0000P] where P=(Fo^2^+2Fc^2^)/3'
_refine_ls_weighting_scheme calc
_refine_ls_wR_factor_gt 0.0430
_refine_ls_wR_factor_ref 0.0449
_reflns_number_gt 3170
_reflns_number_total 4046
_reflns_threshold_expression >2sigma(I)
_cod_data_source_file ic030009c_1.cif
_cod_data_source_block C16H13N5Cl3In
_cod_depositor_comments
;
The following automatic conversions were performed:

'_symmetry_cell_setting' value 'Monoclinic' changed to 'monoclinic'
according to the built-in table from CIF Core dictionary named
'cif_core.dic' version 2.4.1 from 2010-06-29.

Automatic conversion script
Id: cif_fix_values 1646 2011-03-28 12:23:43Z adriana 
;
_cod_database_code 4313999

loop_
_symmetry_equiv_pos_as_xyz
'x, y, z'
'-x, y+1/2, -z+1/2'
'-x, -y, -z'
'x, -y-1/2, z-1/2'

loop_
_atom_site_label
_atom_site_type_symbol
_atom_site_fract_x
_atom_site_fract_y
_atom_site_fract_z
_atom_site_U_iso_or_equiv
_atom_site_adp_type
_atom_site_occupancy
_atom_site_symmetry_multiplicity
_atom_site_calc_flag
_atom_site_refinement_flags
_atom_site_disorder_assembly
_atom_site_disorder_group
In1 In 0.263077(19) 0.102109(13) 0.738341(14) 0.01932(6) Uani 1 1 d . . .
Cl3 Cl 0.14994(7) 0.11982(5) 0.88185(5) 0.02798(16) Uani 1 1 d . . .
Cl1 Cl 0.41446(7) 0.07749(5) 0.61343(5) 0.02588(16) Uani 1 1 d . . .
Cl2 Cl 0.06211(7) 0.12473(5) 0.59405(5) 0.03575(19) Uani 1 1 d . . .
N1 N 0.2669(2) -0.06244(14) 0.75783(15) 0.0198(5) Uani 1 1 d . . .
N2 N 0.4966(2) -0.03466(14) 0.87112(15) 0.0197(5) Uani 1 1 d . . .
N3 N 0.4623(2) 0.05471(14) 0.85419(14) 0.0177(5) Uani 1 1 d . . .
N4 N 0.3779(2) 0.23811(14) 0.79874(15) 0.0179(5) Uani 1 1 d . . .
N5 N 0.3009(2) 0.38018(15) 0.86903(17) 0.0228(5) Uani 1 1 d . . .
C1 C 0.1651(3) -0.12450(18) 0.71480(19) 0.0230(6) Uani 1 1 d . . .
H1 H 0.0822 -0.0997 0.6728 0.028 Uiso 1 1 calc R . .
C2 C 0.1778(3) -0.22474(18) 0.7302(2) 0.0259(7) Uani 1 1 d . . .
H2 H 0.1040 -0.2661 0.7010 0.031 Uiso 1 1 calc R . .
C3 C 0.3026(3) -0.26151(18) 0.7898(2) 0.0252(6) Uani 1 1 d . . .
H3 H 0.3149 -0.3285 0.7995 0.030 Uiso 1 1 calc R . .
C4 C 0.4094(3) -0.19795(17) 0.83500(19) 0.0219(6) Uani 1 1 d . . .
H4 H 0.4944 -0.2214 0.8750 0.026 Uiso 1 1 calc R . .
C5 C 0.3868(3) -0.09877(17) 0.81918(18) 0.0183(6) Uani 1 1 d . . .
C6 C 0.5552(3) 0.12813(17) 0.89738(18) 0.0173(6) Uani 1 1 d . . .
C7 C 0.6913(3) 0.11007(18) 0.95887(18) 0.0201(6) Uani 1 1 d . . .
H7 H 0.7227 0.0463 0.9731 0.024 Uiso 1 1 calc R . .
C8 C 0.7770(3) 0.18724(18) 0.99756(18) 0.0228(6) Uani 1 1 d . . .
H8 H 0.8678 0.1762 1.0365 0.027 Uiso 1 1 calc R . .
C9 C 0.7269(3) 0.28274(18) 0.97795(18) 0.0228(6) Uani 1 1 d . . .
H9 H 0.7850 0.3347 1.0057 0.027 Uiso 1 1 calc R . .
C10 C 0.5943(3) 0.30170(17) 0.91872(18) 0.0202(6) Uani 1 1 d . . .
H10 H 0.5636 0.3659 0.9085 0.024 Uiso 1 1 calc R . .
C11 C 0.5042(3) 0.22496(17) 0.87331(17) 0.0166(6) Uani 1 1 d . . .
C12 C 0.3056(3) 0.32285(17) 0.78703(19) 0.0190(6) Uani 1 1 d . . .
C13 C 0.2229(3) 0.35311(18) 0.68753(19) 0.0235(6) Uani 1 1 d . . .
H13 H 0.2209 0.3162 0.6284 0.028 Uiso 1 1 calc R . .
C14 C 0.2253(3) 0.46271(19) 0.8602(2) 0.0287(7) Uani 1 1 d . . .
H14 H 0.2277 0.4992 0.9197 0.034 Uiso 1 1 calc R . .
C15 C 0.1458(3) 0.49271(19) 0.7649(2) 0.0274(7) Uani 1 1 d . . .
H15 H 0.0929 0.5492 0.7580 0.033 Uiso 1 1 calc R . .
C16 C 0.1461(3) 0.43628(19) 0.6778(2) 0.0275(7) Uani 1 1 d . . .
H16 H 0.0928 0.4556 0.6117 0.033 Uiso 1 1 calc R . .
H5N H 0.350(2) 0.3645(16) 0.9298(17) 0.016(7) Uiso 1 1 d . . .

loop_
_atom_site_aniso_label
_atom_site_aniso_U_11
_atom_site_aniso_U_22
_atom_site_aniso_U_33
_atom_site_aniso_U_23
_atom_site_aniso_U_13
_atom_site_aniso_U_12
In1 0.01814(11) 0.01552(9) 0.02117(10) -0.00027(8) 0.00042(8) 0.00024(8)
Cl3 0.0251(4) 0.0299(4) 0.0296(4) -0.0022(3) 0.0087(3) 0.0017(3)
Cl1 0.0327(4) 0.0241(3) 0.0214(3) -0.0015(3) 0.0085(3) -0.0032(3)
Cl2 0.0258(4) 0.0384(4) 0.0333(4) 0.0059(3) -0.0076(3) 0.0000(3)
N1 0.0218(13) 0.0161(11) 0.0207(12) -0.0022(9) 0.0045(11) -0.0013(10)
N2 0.0229(13) 0.0160(11) 0.0202(11) 0.0012(9) 0.0059(10) 0.0012(10)
N3 0.0209(13) 0.0164(11) 0.0173(11) 0.0018(9) 0.0079(10) 0.0022(9)
N4 0.0173(12) 0.0141(11) 0.0194(11) 0.0008(8) 0.0005(10) 0.0017(9)
N5 0.0252(14) 0.0201(12) 0.0202(12) -0.0003(10) 0.0019(11) 0.0046(10)
C1 0.0209(15) 0.0232(14) 0.0247(14) -0.0030(11) 0.0060(12) -0.0012(12)
C2 0.0296(17) 0.0235(15) 0.0279(15) -0.0052(12) 0.0137(14) -0.0074(13)
C3 0.0351(18) 0.0166(13) 0.0279(15) 0.0013(11) 0.0154(14) -0.0002(13)
C4 0.0268(16) 0.0184(13) 0.0213(14) 0.0028(11) 0.0081(13) 0.0028(12)
C5 0.0215(15) 0.0167(13) 0.0173(13) -0.0001(11) 0.0066(11) 0.0015(12)
C6 0.0177(15) 0.0167(13) 0.0172(13) -0.0025(10) 0.0043(11) -0.0016(11)
C7 0.0206(15) 0.0207(13) 0.0186(13) 0.0017(11) 0.0050(11) 0.0057(12)
C8 0.0167(15) 0.0288(15) 0.0208(14) -0.0025(12) 0.0016(12) 0.0001(12)
C9 0.0205(16) 0.0248(14) 0.0221(15) -0.0062(11) 0.0044(13) -0.0039(12)
C10 0.0234(16) 0.0165(13) 0.0210(14) -0.0013(11) 0.0069(12) -0.0014(12)
C11 0.0204(15) 0.0173(13) 0.0132(13) -0.0006(10) 0.0066(11) -0.0006(11)
C12 0.0198(15) 0.0156(13) 0.0213(14) -0.0004(11) 0.0053(12) -0.0036(11)
C13 0.0247(16) 0.0209(14) 0.0234(14) -0.0006(11) 0.0041(13) -0.0013(12)
C14 0.0296(18) 0.0216(15) 0.0356(17) -0.0060(12) 0.0101(14) 0.0022(13)
C15 0.0216(16) 0.0186(14) 0.0398(17) 0.0036(12) 0.0051(14) 0.0019(12)
C16 0.0220(17) 0.0249(15) 0.0308(16) 0.0100(12) -0.0004(14) 0.0002(12)

loop_
_atom_type_symbol
_atom_type_description
_atom_type_scat_dispersion_real
_atom_type_scat_dispersion_imag
_atom_type_scat_source
C C 0.0033 0.0016 'International Tables Vol C Tables 4.2.6.8 and 6.1.1.4'
H H 0.0000 0.0000 'International Tables Vol C Tables 4.2.6.8 and 6.1.1.4'
N N 0.0061 0.0033 'International Tables Vol C Tables 4.2.6.8 and 6.1.1.4'
In In -0.7276 1.3100 'International Tables Vol C Tables 4.2.6.8 and 6.1.1.4'
Cl Cl 0.1484 0.1585 'International Tables Vol C Tables 4.2.6.8 and 6.1.1.4'

loop_
_geom_angle_atom_site_label_1
_geom_angle_atom_site_label_2
_geom_angle_atom_site_label_3
_geom_angle
_geom_angle_site_symmetry_1
_geom_angle_site_symmetry_3
_geom_angle_publ_flag
N4 In1 N3 73.76(7) . . ?
N4 In1 N1 143.30(7) . . ?
N3 In1 N1 69.70(7) . . ?
N4 In1 Cl2 114.87(5) . . ?
N3 In1 Cl2 167.94(5) . . ?
N1 In1 Cl2 101.77(5) . . ?
N4 In1 Cl3 87.01(6) . . ?
N3 In1 Cl3 91.14(5) . . ?
N1 In1 Cl3 90.36(6) . . ?
Cl2 In1 Cl3 97.55(3) . . ?
N4 In1 Cl1 89.88(6) . . ?
N3 In1 Cl1 79.87(5) . . ?
N1 In1 Cl1 87.09(6) . . ?
Cl2 In1 Cl1 91.43(3) . . ?
Cl3 In1 Cl1 170.98(2) . . ?
C1 N1 C5 118.5(2) . . ?
C1 N1 In1 126.76(17) . . ?
C5 N1 In1 114.77(16) . . ?
N3 N2 C5 111.7(2) . . ?
N2 N3 C6 120.4(2) . . ?
N2 N3 In1 122.83(16) . . ?
C6 N3 In1 116.34(15) . . ?
C12 N4 C11 123.3(2) . . ?
C12 N4 In1 117.82(16) . . ?
C11 N4 In1 115.47(14) . . ?
C14 N5 C12 124.2(2) . . ?
N1 C1 C2 122.7(2) . . ?
C3 C2 C1 118.4(2) . . ?
C2 C3 C4 119.6(2) . . ?
C5 C4 C3 118.4(2) . . ?
N1 C5 C4 122.4(2) . . ?
N1 C5 N2 120.4(2) . . ?
C4 C5 N2 117.2(2) . . ?
N3 C6 C7 123.3(2) . . ?
N3 C6 C11 115.0(2) . . ?
C7 C6 C11 121.7(2) . . ?
C8 C7 C6 119.5(2) . . ?
C7 C8 C9 119.5(2) . . ?
C10 C9 C8 121.7(2) . . ?
C9 C10 C11 120.8(2) . . ?
N4 C11 C10 124.1(2) . . ?
N4 C11 C6 118.8(2) . . ?
C10 C11 C6 116.6(2) . . ?
N5 C12 N4 122.9(2) . . ?
N5 C12 C13 115.9(2) . . ?
N4 C12 C13 121.0(2) . . ?
C16 C13 C12 120.3(2) . . ?
N5 C14 C15 120.4(3) . . ?
C14 C15 C16 117.9(3) . . ?
C13 C16 C15 121.3(2) . . ?

loop_
_geom_bond_atom_site_label_1
_geom_bond_atom_site_label_2
_geom_bond_distance
_geom_bond_site_symmetry_2
_geom_bond_publ_flag
In1 N4 2.2220(19) . ?
In1 N3 2.2577(19) . ?
In1 N1 2.2684(19) . ?
In1 Cl2 2.3876(7) . ?
In1 Cl3 2.4968(7) . ?
In1 Cl1 2.5775(7) . ?
N1 C1 1.333(3) . ?
N1 C5 1.350(3) . ?
N2 N3 1.275(2) . ?
N2 C5 1.431(3) . ?
N3 C6 1.385(3) . ?
N4 C12 1.357(3) . ?
N4 C11 1.389(3) . ?
N5 C14 1.351(3) . ?
N5 C12 1.355(3) . ?
C1 C2 1.389(3) . ?
C2 C3 1.382(3) . ?
C3 C4 1.385(3) . ?
C4 C5 1.384(3) . ?
C6 C7 1.410(3) . ?
C6 C11 1.427(3) . ?
C7 C8 1.372(3) . ?
C8 C9 1.401(3) . ?
C9 C10 1.374(3) . ?
C10 C11 1.410(3) . ?
C12 C13 1.412(3) . ?
C13 C16 1.364(3) . ?
C14 C15 1.358(3) . ?
C15 C16 1.392(4) . ?
